data_7113228
loop_
_publ_author_name
'Khan, Faiz Ahmed'
'Sudheer, Ch.'
'Soma, Laxminarayana'

_publ_section_title
;
 Lead(IV) acetate: intriguing reactivity profile
;
_journal_coden_ASTM CHCOFS
_journal_issue 41
_journal_name_full
;
 Chemical Communications (Cambridge, United Kingdom)
;
_journal_page_first 4239
_journal_page_last 4241
_journal_paper_doi 10.1039/b708268a
_journal_year 2007
_chemical_formula_moiety 'C15 H20 Cl2 O7'
_chemical_formula_sum 'C15 H20 Cl2 O7'
_chemical_formula_weight 383.21
_space_group_IT_number 14
_symmetry_cell_setting monoclinic
_symmetry_space_group_name_Hall '-P 2ybc'
_symmetry_space_group_name_H-M 'P 1 21/c 1'
_atom_sites_solution_hydrogens geom
_atom_sites_solution_primary direct
_atom_sites_solution_secondary difmap
_audit_creation_method SHELXL-97
_cell_angle_alpha 90.00
_cell_angle_beta 101.9950(10)
_cell_angle_gamma 90.00
_cell_formula_units_Z 4
_cell_length_a 7.3266(6)
_cell_length_b 21.5800(17)
_cell_length_c 11.0281(9)
_cell_measurement_reflns_used 4270
_cell_measurement_temperature 100(2)
_cell_measurement_theta_max 28.24
_cell_measurement_theta_min 2.67
_cell_volume 1705.6(2)
_computing_cell_refinement 'SAINT 6.45 (Bruker, 2003)'
_computing_data_collection 'SMART 5.628 (Bruker, 2003)'
_computing_data_reduction 'SAINT 6.45 (Bruker, 2003)'
_computing_molecular_graphics 'Diamond 2.1'
_computing_publication_material 'WinGX publication routines (Farrugia, 1999)'
_computing_structure_refinement 'SHELXL-97 (Sheldrick, 1997)'
_computing_structure_solution SIR-92
_diffrn_ambient_temperature 100(2)
_diffrn_measured_fraction_theta_full 0.982
_diffrn_measured_fraction_theta_max 0.982
_diffrn_measurement_device_type 'CCD area detector'
_diffrn_measurement_method 'phi and omega scans'
_diffrn_radiation_monochromator graphite
_diffrn_radiation_source 'fine-focus sealed tube'
_diffrn_radiation_type MoK\a
_diffrn_radiation_wavelength 0.71073
_diffrn_reflns_av_R_equivalents 0.0299
_diffrn_reflns_av_sigmaI/netI 0.0386
_diffrn_reflns_limit_h_max 9
_diffrn_reflns_limit_h_min -9
_diffrn_reflns_limit_k_max 19
_diffrn_reflns_limit_k_min -28
_diffrn_reflns_limit_l_max 13
_diffrn_reflns_limit_l_min -14
_diffrn_reflns_number 11005
_diffrn_reflns_theta_full 28.28
_diffrn_reflns_theta_max 28.28
_diffrn_reflns_theta_min 2.11
_diffrn_standards_decay_% 0.5
_diffrn_standards_interval_time 60
_diffrn_standards_number 3
_exptl_absorpt_coefficient_mu 0.415
_exptl_absorpt_correction_T_max 0.9739
_exptl_absorpt_correction_T_min 0.9477
_exptl_absorpt_correction_type empirical
_exptl_absorpt_process_details 'SADABS 2.10 (Bruker 2003)'
_exptl_crystal_colour colorless
_exptl_crystal_density_diffrn 1.492
_exptl_crystal_density_method 'not measured'
_exptl_crystal_description prism
_exptl_crystal_F_000 800
_exptl_crystal_size_max 0.13
_exptl_crystal_size_mid 0.07
_exptl_crystal_size_min 0.06
_refine_diff_density_max 0.644
_refine_diff_density_min -0.668
_refine_diff_density_rms 0.134
_refine_ls_extinction_method none
_refine_ls_goodness_of_fit_ref 1.178
_refine_ls_hydrogen_treatment constr
_refine_ls_matrix_type full
_refine_ls_number_parameters 217
_refine_ls_number_reflns 4161
_refine_ls_number_restraints 0
_refine_ls_restrained_S_all 1.178
_refine_ls_R_factor_all 0.0668
_refine_ls_R_factor_gt 0.0502
_refine_ls_shift/su_max 0.001
_refine_ls_shift/su_mean 0.000
_refine_ls_structure_factor_coef Fsqd
_refine_ls_weighting_details 'calc w=1/[\s^2^(Fo^2^)+(0.0417P)^2^+5.2932P] where P=(Fo^2^+2Fc^2^)/3'
_refine_ls_weighting_scheme calc
_refine_ls_wR_factor_gt 0.1117
_refine_ls_wR_factor_ref 0.1571
_reflns_number_gt 3531
_reflns_number_total 4161
_reflns_threshold_expression >2sigma(I)
_cod_duplicate_entry 7102223
_cod_data_source_file b708268a.txt
_cod_data_source_block compound_14d
_cod_depositor_comments
;
The following automatic conversions were performed:

'_symmetry_cell_setting' value 'Monoclinic' changed to 'monoclinic'
according to
/usr/data/users/saulius/automatic-downloads/retrospective/RSC/lib/dictionaries/cif_core.dic
dictionary named 'cif_core.dic' version 2.4.2 from 2011-04-26.

Automatic conversion script
Id: cif_fix_values 2281 2013-09-26 08:29:07Z andrius 
;
_cod_original_sg_symbol_H-M P21/c
_cod_database_code 7113228

loop_
_symmetry_equiv_pos_as_xyz
'x, y, z'
'-x, y+1/2, -z+1/2'
'-x, -y, -z'
'x, -y-1/2, z-1/2'

loop_
_atom_site_label
_atom_site_type_symbol
_atom_site_fract_x
_atom_site_fract_y
_atom_site_fract_z
_atom_site_U_iso_or_equiv
_atom_site_adp_type
_atom_site_occupancy
_atom_site_symmetry_multiplicity
_atom_site_calc_flag
_atom_site_refinement_flags
C1 C 0.6853(4) 0.81106(13) 0.2332(3) 0.0156(6) Uani 1 1 d .
C2 C 0.5828(4) 0.77143(13) 0.3135(3) 0.0141(5) Uani 1 1 d .
H2 H 0.6737 0.7550 0.3842 0.017 Uiso 1 1 calc R
C3 C 0.4600(4) 0.82089(13) 0.3608(3) 0.0167(6) Uani 1 1 d .
H3A H 0.3284 0.8124 0.3303 0.020 Uiso 1 1 calc R
H3B H 0.4853 0.8219 0.4507 0.020 Uiso 1 1 calc R
C4 C 0.5160(4) 0.88238(13) 0.3082(3) 0.0152(6) Uani 1 1 d .
C5 C 0.4291(4) 0.88688(13) 0.1689(3) 0.0137(5) Uani 1 1 d .
C6 C 0.5448(4) 0.83565(14) 0.1210(3) 0.0170(6) Uani 1 1 d .
C7 C 0.7274(4) 0.87115(14) 0.3135(3) 0.0163(6) Uani 1 1 d .
C8 C 1.0051(5) 0.84544(17) 0.4650(3) 0.0258(7) Uani 1 1 d .
H8A H 1.0481 0.8423 0.5531 0.039 Uiso 1 1 calc R
H8B H 1.0781 0.8759 0.4328 0.039 Uiso 1 1 calc R
H8C H 1.0181 0.8060 0.4273 0.039 Uiso 1 1 calc R
C9 C 0.8580(5) 0.97241(15) 0.2975(3) 0.0228(7) Uani 1 1 d .
H9A H 0.9257 0.9954 0.2467 0.034 Uiso 1 1 calc R
H9B H 0.9297 0.9706 0.3808 0.034 Uiso 1 1 calc R
H9C H 0.7410 0.9925 0.2971 0.034 Uiso 1 1 calc R
C10 C 0.4713(4) 0.71834(14) 0.2460(3) 0.0173(6) Uani 1 1 d .
C11 C 0.4756(5) 0.61090(15) 0.2108(3) 0.0255(7) Uani 1 1 d .
H11A H 0.5616 0.5768 0.2220 0.038 Uiso 1 1 calc R
H11B H 0.4208 0.6154 0.1243 0.038 Uiso 1 1 calc R
H11C H 0.3793 0.6032 0.2560 0.038 Uiso 1 1 calc R
C12 C 0.2175(4) 0.87735(14) 0.1330(3) 0.0163(6) Uani 1 1 d .
H12A H 0.1877 0.8362 0.0991 0.020 Uiso 1 1 calc R
H12B H 0.1606 0.8828 0.2042 0.020 Uiso 1 1 calc R
C13 C 0.1506(4) 0.92716(14) 0.0351(3) 0.0198(6) Uani 1 1 d .
H13 H 0.0264 0.9422 0.0406 0.024 Uiso 1 1 calc R
C14 C 0.2953(4) 0.97687(14) 0.0729(3) 0.0181(6) Uani 1 1 d .
H14A H 0.3041 1.0029 0.0026 0.022 Uiso 1 1 calc R
H14B H 0.2636 1.0027 0.1376 0.022 Uiso 1 1 calc R
C15 C 0.0228(7) 0.8620(2) -0.1347(4) 0.0427(10) Uani 1 1 d .
H15A H 0.0328 0.8515 -0.2176 0.064 Uiso 1 1 calc R
H15B H -0.1009 0.8769 -0.1351 0.064 Uiso 1 1 calc R
H15C H 0.0472 0.8259 -0.0829 0.064 Uiso 1 1 calc R
O1 O 0.8242(3) 0.91046(10) 0.2492(2) 0.0163(4) Uani 1 1 d .
O2 O 0.8125(3) 0.86368(10) 0.4377(2) 0.0183(5) Uani 1 1 d .
O3 O 0.5258(4) 0.81845(12) 0.0156(2) 0.0264(5) Uani 1 1 d .
O4 O 0.5735(3) 0.66698(10) 0.2560(2) 0.0206(5) Uani 1 1 d .
O5 O 0.3127(3) 0.72193(11) 0.1891(3) 0.0300(6) Uani 1 1 d .
O6 O 0.4685(3) 0.94499(9) 0.1178(2) 0.0166(4) Uani 1 1 d .
O7 O 0.1549(3) 0.90901(11) -0.0879(2) 0.0255(5) Uani 1 1 d .
Cl1 Cl 0.45940(11) 0.94731(3) 0.39213(7) 0.01911(18) Uani 1 1 d .
Cl2 Cl 0.87507(10) 0.77301(3) 0.18759(8) 0.02121(19) Uani 1 1 d .

loop_
_atom_site_aniso_label
_atom_site_aniso_U_11
_atom_site_aniso_U_22
_atom_site_aniso_U_33
_atom_site_aniso_U_23
_atom_site_aniso_U_13
_atom_site_aniso_U_12
C1 0.0172(14) 0.0104(13) 0.0217(14) -0.0011(11) 0.0099(11) 0.0024(11)
C2 0.0169(13) 0.0105(13) 0.0157(13) 0.0011(10) 0.0052(11) 0.0000(10)
C3 0.0230(15) 0.0110(13) 0.0184(14) 0.0016(11) 0.0092(11) 0.0002(11)
C4 0.0218(15) 0.0094(13) 0.0145(13) 0.0001(10) 0.0043(11) 0.0010(11)
C5 0.0162(14) 0.0089(13) 0.0160(13) -0.0006(10) 0.0036(10) -0.0017(10)
C6 0.0181(14) 0.0138(14) 0.0211(15) -0.0003(11) 0.0083(11) -0.0038(11)
C7 0.0181(14) 0.0123(13) 0.0192(14) 0.0014(11) 0.0056(11) 0.0006(11)
C8 0.0211(16) 0.0271(18) 0.0271(17) 0.0021(14) 0.0000(13) 0.0065(13)
C9 0.0264(17) 0.0144(15) 0.0286(17) -0.0009(13) 0.0079(13) -0.0033(12)
C10 0.0248(16) 0.0104(13) 0.0172(14) 0.0012(11) 0.0056(12) -0.0015(11)
C11 0.039(2) 0.0115(14) 0.0251(16) -0.0058(12) 0.0036(14) -0.0058(13)
C12 0.0154(14) 0.0128(13) 0.0215(15) 0.0028(11) 0.0058(11) -0.0017(10)
C13 0.0180(15) 0.0151(14) 0.0250(16) 0.0010(12) 0.0016(12) 0.0005(11)
C14 0.0166(14) 0.0132(14) 0.0228(15) 0.0009(11) 0.0003(11) 0.0015(11)
C15 0.052(3) 0.037(2) 0.033(2) -0.0042(17) -0.0042(18) -0.019(2)
O1 0.0145(10) 0.0117(10) 0.0238(11) 0.0013(8) 0.0066(8) -0.0021(8)
O2 0.0167(10) 0.0195(11) 0.0172(10) 0.0008(8) 0.0002(8) -0.0007(8)
O3 0.0363(14) 0.0266(13) 0.0171(11) -0.0031(9) 0.0071(10) 0.0077(10)
O4 0.0226(11) 0.0109(10) 0.0283(12) -0.0028(9) 0.0056(9) 0.0027(8)
O5 0.0244(12) 0.0179(12) 0.0413(15) -0.0021(10) -0.0077(11) -0.0004(10)
O6 0.0146(10) 0.0118(10) 0.0234(11) 0.0045(8) 0.0038(8) -0.0024(8)
O7 0.0323(13) 0.0230(12) 0.0185(11) -0.0002(9) -0.0007(9) -0.0091(10)
Cl1 0.0261(4) 0.0125(3) 0.0201(4) -0.0028(3) 0.0079(3) 0.0014(3)
Cl2 0.0197(4) 0.0143(3) 0.0328(4) 0.0017(3) 0.0127(3) 0.0028(3)

loop_
_atom_type_symbol
_atom_type_description
_atom_type_scat_dispersion_real
_atom_type_scat_dispersion_imag
_atom_type_scat_source
C C 0.0033 0.0016 'International Tables Vol C Tables 4.2.6.8 and 6.1.1.4'
H H 0.0000 0.0000 'International Tables Vol C Tables 4.2.6.8 and 6.1.1.4'
O O 0.0106 0.0060 'International Tables Vol C Tables 4.2.6.8 and 6.1.1.4'
Cl Cl 0.1484 0.1585 'International Tables Vol C Tables 4.2.6.8 and 6.1.1.4'

loop_
_geom_angle_atom_site_label_1
_geom_angle_atom_site_label_2
_geom_angle_atom_site_label_3
_geom_angle
C6 C1 C2 109.4(2)
C6 C1 C7 101.0(2)
C2 C1 C7 101.4(2)
C6 C1 Cl2 111.5(2)
C2 C1 Cl2 114.3(2)
C7 C1 Cl2 118.0(2)
C10 C2 C1 114.7(2)
C10 C2 C3 113.3(2)
C1 C2 C3 101.4(2)
C4 C3 C2 104.3(2)
C3 C4 C5 110.1(2)
C3 C4 C7 101.1(2)
C5 C4 C7 104.4(2)
C3 C4 Cl1 112.0(2)
C5 C4 Cl1 112.2(2)
C7 C4 Cl1 116.2(2)
O6 C5 C12 107.0(2)
O6 C5 C4 111.9(2)
C12 C5 C4 115.8(2)
O6 C5 C6 108.8(2)
C12 C5 C6 114.3(2)
C4 C5 C6 98.8(2)
O3 C6 C1 126.8(3)
O3 C6 C5 126.0(3)
C1 C6 C5 107.2(2)
O1 C7 O2 113.6(2)
O1 C7 C4 119.6(2)
O2 C7 C4 107.1(2)
O1 C7 C1 106.2(2)
O2 C7 C1 117.2(2)
C4 C7 C1 91.7(2)
O5 C10 O4 124.3(3)
O5 C10 C2 125.0(3)
O4 C10 C2 110.7(3)
C13 C12 C5 104.3(2)
O7 C13 C14 107.9(3)
O7 C13 C12 114.4(3)
C14 C13 C12 101.6(2)
O6 C14 C13 106.0(2)
C7 O1 C9 116.4(2)
C7 O2 C8 117.3(2)
C10 O4 C11 116.1(3)
C5 O6 C14 108.6(2)
C13 O7 C15 113.3(3)

loop_
_geom_bond_atom_site_label_1
_geom_bond_atom_site_label_2
_geom_bond_distance
C1 C6 1.531(4)
C1 C2 1.535(4)
C1 C7 1.564(4)
C1 Cl2 1.775(3)
C2 C10 1.511(4)
C2 C3 1.554(4)
C3 C4 1.538(4)
C4 C5 1.539(4)
C4 C7 1.557(4)
C4 Cl1 1.775(3)
C5 O6 1.429(3)
C5 C12 1.532(4)
C5 C6 1.551(4)
C6 O3 1.201(4)
C7 O1 1.391(3)
C7 O2 1.391(4)
C8 O2 1.435(4)
C9 O1 1.441(4)
C10 O5 1.203(4)
C10 O4 1.329(4)
C11 O4 1.442(4)
C12 C13 1.530(4)
C13 O7 1.418(4)
C13 C14 1.505(4)
C14 O6 1.438(4)
C15 O7 1.423(4)
